data_7243484
loop_
_publ_author_name
'Vicatos, A. I.'
'Caira, M. R.'

_publ_section_title
;
 Cyclodextrin complexes of the anticonvulsant agent valproic acid
;
_journal_issue 37
_journal_name_full CrystEngComm
_journal_page_first 6582
_journal_page_last 6590
_journal_paper_doi 10.1039/D1CE01024G
_journal_volume 23
_journal_year 2021
_chemical_absolute_configuration syn
_chemical_compound_source 'Co-precipitation and slow evaporation'
_chemical_formula_moiety '2(C42 H70 O35), 2(C8 H16 O2), 19.0(H2 O1)'
_chemical_formula_sum 'C100 H210 O93'
_chemical_formula_weight 2900.67
_chemical_name_common 'Beta-cyclodextrin valproic acid 19.0 hydrate'
_chemical_name_systematic
"'5,10,15,20,25,30,35-heptakis(hydroxymethyl)-2,4,7,9,12,14,17,19,22,24,27,29,32,34-tetradecaoxaoctacyclo[31.2.2.23,6.28,11.213,16.218,21.223,26.228,31]nonatetracontane-36,37,38,39,40,41,42,43,44,45,46,47,48,49-tetradecol 2-propylpentanoic acid 19.9 hydrate'"
_chemical_temperature_decomposition 540
_space_group_crystal_system monoclinic
_space_group_IT_number 5
_space_group_name_Hall 'C 2y'
_space_group_name_H-M_alt 'C 1 2 1'
_atom_sites_solution_hydrogens geom
_atom_sites_solution_primary direct
_atom_sites_solution_secondary difmap
_audit_creation_method SHELXL-2018/3
_audit_update_record
;
2021-07-12 deposited with the CCDC.	2021-09-01 downloaded from the CCDC.
;
_cell_angle_alpha 90
_cell_angle_beta 108.873(6)
_cell_angle_gamma 90
_cell_formula_units_Z 2
_cell_length_a 19.133(5)
_cell_length_b 24.566(7)
_cell_length_c 15.782(5)
_cell_measurement_reflns_used 6891
_cell_measurement_temperature 100(2)
_cell_measurement_theta_max 21.645
_cell_measurement_theta_min 2.2495
_cell_volume 7019(4)
_computing_cell_refinement 'Program SAINT, v8.34A, Bruker AXS'
_computing_data_collection 'Bruker 2013, APEX2, v2013.10-0.'
_computing_data_reduction 'Program SAINT, v8.34A, Bruker AXS'
_computing_molecular_graphics 'POV-Ray in interface X-Seed (LJ Barbour, 1999)'
_computing_publication_material 'PLATON (Spek, 1990)'
_computing_structure_refinement 'SHELXL-2018/3 (Sheldrick, 2018)'
_computing_structure_solution 'SHELXS (Sheldrick, 2012)'
_diffrn_ambient_temperature 100(2)
_diffrn_detector_area_resol_mean n/a
_diffrn_measured_fraction_theta_full 0.996
_diffrn_measured_fraction_theta_max 0.986
_diffrn_measurement_device_type 'Bruker Apex II Duo diffractometer'
_diffrn_measurement_method 'phi- and omega-scans of 0.50 deg.'
_diffrn_radiation_type MoK\a
_diffrn_radiation_wavelength 0.71073
_diffrn_reflns_av_R_equivalents 0.0326
_diffrn_reflns_av_unetI/netI 0.0563
_diffrn_reflns_Laue_measured_fraction_full 0.996
_diffrn_reflns_Laue_measured_fraction_max 0.986
_diffrn_reflns_limit_h_max 24
_diffrn_reflns_limit_h_min -24
_diffrn_reflns_limit_k_max 31
_diffrn_reflns_limit_k_min -31
_diffrn_reflns_limit_l_max 20
_diffrn_reflns_limit_l_min -20
_diffrn_reflns_number 29021
_diffrn_reflns_point_group_measured_fraction_full 0.995
_diffrn_reflns_point_group_measured_fraction_max 0.981
_diffrn_reflns_theta_full 25.242
_diffrn_reflns_theta_max 27.214
_diffrn_reflns_theta_min 1.679
_diffrn_source 'sealed tube'
_exptl_absorpt_coefficient_mu 0.123
_exptl_absorpt_correction_T_max 0.986
_exptl_absorpt_correction_T_min 0.858
_exptl_absorpt_correction_type multi-scan
_exptl_absorpt_process_details '(SADABS-2012/1, Bruker AXS)'
_exptl_crystal_colour colourless
_exptl_crystal_density_diffrn 1.372
_exptl_crystal_density_meas ?
_exptl_crystal_density_method none
_exptl_crystal_description block
_exptl_crystal_F_000 3108
_exptl_crystal_size_max 0.270
_exptl_crystal_size_mid 0.150
_exptl_crystal_size_min 0.120
_refine_diff_density_max 1.274
_refine_diff_density_min -0.423
_refine_diff_density_rms 0.108
_refine_ls_abs_structure_details
;
 Flack x determined using 3877 quotients [(I+)-(I-)]/[(I+)+(I-)]
 (Parsons, Flack and Wagner, Acta Cryst. B69 (2013) 249-259).
;
_refine_ls_abs_structure_Flack 0.1(4)
_refine_ls_extinction_method none
_refine_ls_goodness_of_fit_ref 1.120
_refine_ls_hydrogen_treatment constr
_refine_ls_matrix_type full
_refine_ls_number_parameters 802
_refine_ls_number_reflns 15385
_refine_ls_number_restraints 16
_refine_ls_restrained_S_all 1.122
_refine_ls_R_factor_all 0.1320
_refine_ls_R_factor_gt 0.0997
_refine_ls_shift/su_max 0.000
_refine_ls_shift/su_mean 0.000
_refine_ls_structure_factor_coef Fsqd
_refine_ls_weighting_details 'w=1/[\s^2^(Fo^2^)+(0.2000P)^2^] where P=(Fo^2^+2Fc^2^)/3'
_refine_ls_weighting_scheme calc
_refine_ls_wR_factor_gt 0.2742
_refine_ls_wR_factor_ref 0.3047
_reflns_Friedel_coverage 0.945
_reflns_Friedel_fraction_full 0.994
_reflns_Friedel_fraction_max 0.976
_reflns_number_gt 10673
_reflns_number_total 15385
_reflns_threshold_expression 'I > 2\s(I)'
_cod_data_source_file d1ce01024g2.cif
_cod_data_source_block BCDVAL2
_cod_depositor_comments
;
The following automatic conversions were performed:

data name '_chemical_melting_point' was changed to
'_chemical_temperature_decomposition' since the value had been
'decomp. at 540 K'. The value 'decomp. at 540 K' was changed to
'540'.

data item '_exptl_crystal_density_meas' value 'not measured' was
changed to '?' -- the value is perceived as not measured.

Automatic conversion script
Id: cif_fix_values 7556 2019-12-06 15:28:31Z antanas 

 Adding full bibliography for 7243484--7243487.cif.
;
_cod_original_cell_volume 7019(3)
_cod_original_sg_symbol_H-M 'C 2'
_cod_database_code 7243484
_shelx_shelxl_version_number 2018/3
_shelx_space_group_comment
;
The symmetry employed for this shelxl refinement is uniquely defined
by the following loop, which should always be used as a source of
symmetry information in preference to the above space-group names.
They are only intended as comments.
;
_shelx_estimated_absorpt_t_min 0.968
_shelx_estimated_absorpt_t_max 0.985

loop_
_space_group_symop_operation_xyz
'x, y, z'
'-x, y, -z'
'x+1/2, y+1/2, z'
'-x+1/2, y+1/2, -z'

loop_
_atom_site_label
_atom_site_type_symbol
_atom_site_fract_x
_atom_site_fract_y
_atom_site_fract_z
_atom_site_U_iso_or_equiv
_atom_site_adp_type
_atom_site_occupancy
_atom_site_site_symmetry_order
_atom_site_calc_flag
_atom_site_refinement_flags_posn
_atom_site_refinement_flags_adp
_atom_site_refinement_flags_occupancy
_atom_site_disorder_assembly
_atom_site_disorder_group
C1A7 C 0.7164(4) 0.6746(3) 0.3137(5) 0.0388(15) Uani 1 1 d . . . . .
H1A7 H 0.769878 0.680088 0.321309 0.047 Uiso 1 1 calc R U . . .
O2A7 O 0.7448(3) 0.68579(19) 0.4726(3) 0.0393(11) Uani 1 1 d . . . . .
H2A7 H 0.761659 0.654873 0.467181 0.047 Uiso 1 1 calc DR U . . .
C2A7 C 0.6982(4) 0.7038(3) 0.3881(5) 0.0370(14) Uani 1 1 d . . . . .
H2A1 H 0.706858 0.743668 0.382812 0.044 Uiso 1 1 calc R U . . .
O3A7 O 0.6001(3) 0.7252(2) 0.4467(3) 0.0431(12) Uani 1 1 d D . . . .
H3A7 H 0.621180 0.755634 0.454322 0.052 Uiso 1 1 calc R U . . .
C3A7 C 0.6187(4) 0.6956(3) 0.3781(5) 0.0399(15) Uani 1 1 d . . . . .
H3A1 H 0.608819 0.655909 0.382898 0.048 Uiso 1 1 calc R U . . .
O4A7 O 0.4966(3) 0.70276(18) 0.2731(3) 0.0340(10) Uani 1 1 d . . . . .
C4A7 C 0.5728(4) 0.7166(3) 0.2859(5) 0.0354(14) Uani 1 1 d . . . . .
H4A7 H 0.578203 0.756965 0.283214 0.043 Uiso 1 1 calc R U . . .
O5A7 O 0.6731(3) 0.6951(2) 0.2284(3) 0.0422(12) Uani 1 1 d . . . . .
C5A7 C 0.5948(4) 0.6896(3) 0.2113(5) 0.0402(16) Uani 1 1 d . . . . .
H5A7 H 0.582055 0.649977 0.209150 0.048 Uiso 1 1 calc R U . . .
C6A7 C 0.5579(5) 0.7141(4) 0.1208(5) 0.0448(17) Uani 1 1 d . . . . .
H6A1 H 0.577867 0.696937 0.076666 0.054 Uiso 1 1 calc R U . . .
H6A2 H 0.504272 0.706348 0.102092 0.054 Uiso 1 1 calc R U . . .
C1A1 C 0.4430(4) 0.7447(3) 0.2437(5) 0.0383(15) Uani 1 1 d . . . . .
H1A1 H 0.468807 0.779567 0.240154 0.046 Uiso 1 1 calc R U . . .
O2A1 O 0.4556(3) 0.7613(2) 0.3988(3) 0.0437(12) Uani 1 1 d . . . . .
H2A2 H 0.484629 0.734840 0.415045 0.052 Uiso 1 1 calc DR U . . .
C2A1 C 0.4045(4) 0.7506(3) 0.3134(5) 0.0384(15) Uani 1 1 d . . . . .
H7 H 0.369919 0.782297 0.296068 0.046 Uiso 1 1 calc R U . . .
O3A1 O 0.3178(3) 0.7059(2) 0.3747(3) 0.0415(11) Uani 1 1 d D . . . .
H3A2 H 0.346874 0.711726 0.426627 0.050 Uiso 1 1 calc R U . . .
C3A1 C 0.3588(4) 0.6998(3) 0.3149(5) 0.0358(14) Uani 1 1 d . . . . .
H8 H 0.392901 0.668043 0.334413 0.043 Uiso 1 1 calc R U . . .
O4A1 O 0.2683(3) 0.63893(18) 0.2235(4) 0.0389(11) Uani 1 1 d . . . . .
C4A1 C 0.3066(4) 0.6892(3) 0.2213(5) 0.0369(15) Uani 1 1 d . . . . .
H4A1 H 0.270301 0.719728 0.201996 0.044 Uiso 1 1 calc R U . . .
O5A1 O 0.3929(3) 0.7328(2) 0.1591(3) 0.0455(13) Uani 1 1 d . . . . .
C5A1 C 0.3514(5) 0.6836(3) 0.1555(5) 0.0439(17) Uani 1 1 d . . . . .
H5A1 H 0.387106 0.652894 0.176477 0.053 Uiso 1 1 calc R U . . .
C6A1 C 0.3074(5) 0.6735(4) 0.0612(6) 0.067(3) Uani 1 1 d D . . . .
H6A3 H 0.280330 0.638157 0.055315 0.080 Uiso 1 1 calc R U . . .
C1A2 C 0.1918(4) 0.6391(3) 0.1876(5) 0.0402(16) Uani 1 1 d . . . . .
H1A2 H 0.173700 0.677273 0.172602 0.048 Uiso 1 1 calc R U . . .
O2A2 O 0.1822(3) 0.6497(2) 0.3361(4) 0.0479(13) Uani 1 1 d . . . . .
H2A3 H 0.221786 0.665818 0.339704 0.057 Uiso 1 1 calc DR U . . .
C2A2 C 0.1608(5) 0.6157(3) 0.2582(6) 0.0437(17) Uani 1 1 d . . . . .
H9 H 0.105690 0.616038 0.232747 0.052 Uiso 1 1 calc R U . . .
O3A2 O 0.1550(4) 0.5340(2) 0.3419(4) 0.0538(15) Uani 1 1 d D . . . .
H3A3 H 0.169008 0.551968 0.389666 0.065 Uiso 1 1 calc R U . . .
C3A2 C 0.1858(5) 0.5573(3) 0.2782(6) 0.0454(18) Uani 1 1 d . . . . .
H10 H 0.240892 0.556329 0.303601 0.055 Uiso 1 1 calc R U . . .
O4A2 O 0.1920(3) 0.4704(2) 0.2143(3) 0.0406(11) Uani 1 1 d . . . . .
C4A2 C 0.1615(5) 0.5247(3) 0.1934(5) 0.0410(16) Uani 1 1 d . . . . .
H4A2 H 0.106323 0.522919 0.169379 0.049 Uiso 1 1 calc R U . . .
O5A2 O 0.1675(3) 0.6061(2) 0.1095(4) 0.0486(13) Uani 1 1 d . . . . .
C5A2 C 0.1923(5) 0.5498(3) 0.1229(6) 0.0501(19) Uani 1 1 d . . . . .
H5A2 H 0.247423 0.549795 0.148156 0.060 Uiso 1 1 calc R U . . .
C1A3 C 0.1444(4) 0.4250(3) 0.1904(5) 0.0400(16) Uani 1 1 d . . . . .
H1A3 H 0.092203 0.438067 0.173521 0.048 Uiso 1 1 calc R U . . .
O2A3 O 0.1487(4) 0.4178(2) 0.3447(4) 0.0520(14) Uani 1 1 d . . . . .
H2A4 H 0.150127 0.451385 0.335637 0.062 Uiso 1 1 calc DR U . . .
C2A3 C 0.1606(5) 0.3891(3) 0.2735(5) 0.0399(16) Uani 1 1 d . . . . .
H11 H 0.127019 0.356802 0.258831 0.048 Uiso 1 1 calc R U . . .
C3A3 C 0.2398(5) 0.3698(3) 0.2976(5) 0.0406(16) Uani 1 1 d . . . . .
H3A4 H 0.274169 0.401561 0.313913 0.049 Uiso 1 1 calc R U . . .
O4A3 O 0.3277(3) 0.3277(2) 0.2422(3) 0.0454(12) Uani 1 1 d . . . . .
C4A3 C 0.2499(4) 0.3400(3) 0.2187(5) 0.0403(16) Uani 1 1 d . . . . .
H4A3 H 0.220564 0.305503 0.207527 0.048 Uiso 1 1 calc R U . . .
O5A3 O 0.1535(3) 0.3963(2) 0.1176(3) 0.0407(11) Uani 1 1 d . . . . .
C5A3 C 0.2270(4) 0.3753(3) 0.1338(5) 0.0399(16) Uani 1 1 d . . . . .
H5A3 H 0.262103 0.406631 0.142740 0.048 Uiso 1 1 calc R U . . .
C6A3 C 0.2256(4) 0.3449(4) 0.0497(5) 0.0439(17) Uani 1 1 d . . . . .
H6A4 H 0.212504 0.370283 -0.001720 0.053 Uiso 1 1 calc R U . . .
H6A5 H 0.275255 0.329863 0.057198 0.053 Uiso 1 1 calc R U . . .
C1A4 C 0.3478(5) 0.2726(4) 0.2289(6) 0.053(2) Uani 1 1 d . . . . .
H1A4 H 0.302478 0.249387 0.209876 0.063 Uiso 1 1 calc R U . . .
O3A4 O 0.5218(3) 0.2612(2) 0.4230(3) 0.0503(13) Uani 1 1 d . . . . .
H3A5 H 0.530254 0.228521 0.413698 0.060 Uiso 1 1 calc DR U . . .
C3A4 C 0.4715(4) 0.2835(3) 0.3446(5) 0.0433(17) Uani 1 1 d . . . . .
H3A6 H 0.462177 0.322419 0.355909 0.052 Uiso 1 1 calc R U . . .
O4A4 O 0.5705(3) 0.3142(2) 0.2945(4) 0.0521(14) Uani 1 1 d . . . . .
C4A4 C 0.5041(5) 0.2808(4) 0.2701(6) 0.053(2) Uani 1 1 d . . . . .
H4A4 H 0.516967 0.242229 0.261139 0.063 Uiso 1 1 calc R U . . .
O5A4 O 0.3823(4) 0.2716(4) 0.1616(4) 0.072(2) Uani 1 1 d . . . . .
C5A4 C 0.4501(6) 0.3028(7) 0.1836(6) 0.078(3) Uani 1 1 d . . . . .
H5A4 H 0.440179 0.342308 0.189666 0.094 Uiso 1 1 calc R U . . .
C6A4 C 0.4754(10) 0.2923(6) 0.0970(12) 0.108(5) Uiso 1 1 d D . . . .
H6A6 H 0.514873 0.318076 0.093583 0.129 Uiso 1 1 calc R U . . .
C1A5 C 0.6350(5) 0.2892(4) 0.2905(6) 0.053(2) Uani 1 1 d . . . . .
H1A5 H 0.626107 0.249195 0.280567 0.063 Uiso 1 1 calc R U . . .
O2A5 O 0.6736(4) 0.2753(2) 0.4516(4) 0.0533(14) Uani 1 1 d . . . . .
H2A6 H 0.632092 0.260229 0.431310 0.064 Uiso 1 1 calc R U . . .
C2A5 C 0.6936(5) 0.2982(3) 0.3792(6) 0.051(2) Uani 1 1 d . . . . .
H15 H 0.739751 0.279728 0.377557 0.061 Uiso 1 1 calc R U . . .
O3A5 O 0.7681(3) 0.3686(2) 0.4753(4) 0.0510(14) Uani 1 1 d . . . . .
H12 H 0.806540 0.353091 0.472808 0.061 Uiso 1 1 calc DR U . . .
C3A5 C 0.7106(5) 0.3598(3) 0.3953(5) 0.0478(19) Uani 1 1 d . . . . .
H16 H 0.665245 0.378798 0.398529 0.057 Uiso 1 1 calc R U . . .
O4A5 O 0.7360(4) 0.4405(2) 0.3297(4) 0.0551(15) Uani 1 1 d . . . . .
C4A5 C 0.7304(5) 0.3821(4) 0.3171(6) 0.052(2) Uani 1 1 d . . . . .
H4A5 H 0.779303 0.367220 0.318209 0.063 Uiso 1 1 calc R U . . .
O5A5 O 0.6582(4) 0.3109(3) 0.2211(4) 0.0592(16) Uani 1 1 d . . . . .
C5A5 C 0.6718(6) 0.3690(4) 0.2261(7) 0.057(2) Uani 1 1 d . . . . .
H5A5 H 0.625016 0.389018 0.220272 0.069 Uiso 1 1 calc R U . . .
C6A5 C 0.6979(7) 0.3823(6) 0.1482(7) 0.083(4) Uani 1 1 d D . . . .
H6A7 H 0.710251 0.421864 0.148041 0.100 Uiso 1 1 calc R U . . .
C1A6 C 0.8003(6) 0.4665(4) 0.3262(7) 0.059(2) Uani 1 1 d . . . . .
H1A6 H 0.838036 0.438278 0.326292 0.071 Uiso 1 1 calc R U . . .
O2A6 O 0.8451(4) 0.4696(2) 0.4893(5) 0.0589(16) Uani 1 1 d . . . . .
H2A8 H 0.834681 0.436917 0.475163 0.071 Uiso 1 1 calc R U . . .
C2A6 C 0.8295(5) 0.5013(4) 0.4115(7) 0.057(2) Uani 1 1 d . . . . .
H17 H 0.876866 0.518333 0.411127 0.068 Uiso 1 1 calc R U . . .
O3A6 O 0.8056(3) 0.5820(2) 0.4850(4) 0.0478(13) Uani 1 1 d D . . . .
H3A8 H 0.849271 0.590249 0.489700 0.057 Uiso 1 1 calc DR U . . .
C3A6 C 0.7761(5) 0.5465(3) 0.4095(6) 0.0442(17) Uani 1 1 d . . . . .
H18 H 0.728920 0.530324 0.412313 0.053 Uiso 1 1 calc R U . . .
O4A6 O 0.7028(3) 0.61754(19) 0.3207(3) 0.0366(11) Uani 1 1 d . . . . .
C4A6 C 0.7596(5) 0.5795(3) 0.3231(6) 0.0460(18) Uani 1 1 d . . . . .
H4A6 H 0.805111 0.599621 0.323302 0.055 Uiso 1 1 calc R U . . .
O5A6 O 0.7871(5) 0.4988(3) 0.2499(5) 0.075(2) Uani 1 1 d . . . . .
C5A6 C 0.7342(7) 0.5431(4) 0.2411(7) 0.066(3) Uani 1 1 d . . . . .
H5A6 H 0.685034 0.527184 0.236707 0.079 Uiso 1 1 calc R U . . .
C6A6 C 0.7285(9) 0.5702(8) 0.1564(11) 0.107(5) Uiso 1 1 d D . . . .
H6A8 H 0.703080 0.605765 0.155973 0.128 Uiso 1 1 calc R U . . .
C6A2 C 0.1712(5) 0.5222(5) 0.0372(7) 0.071(3) Uiso 1 1 d D . . . .
H6A9 H 0.191343 0.484322 0.047900 0.085 Uiso 1 1 calc R U . . .
O6A3 O 0.1726(3) 0.3014(2) 0.0322(3) 0.0437(12) Uani 1 1 d . . . . .
H1 H 0.154519 0.296536 -0.023347 0.052 Uiso 1 1 calc R U . . .
O6A7 O 0.5689(3) 0.7717(2) 0.1206(4) 0.0462(12) Uani 1 1 d . . . . .
H2 H 0.609811 0.778276 0.113553 0.055 Uiso 1 1 calc R U . . .
O6A1 O 0.2588(5) 0.7152(4) 0.0244(6) 0.069(3) Uiso 0.86(2) 1 d D . P . .
H3 H 0.255418 0.735847 0.065399 0.082 Uiso 0.86(2) 1 calc R U P . .
O6A2 O 0.0953(4) 0.5183(4) 0.0004(6) 0.058(3) Uiso 0.78(2) 1 d D . P . .
H4 H 0.076085 0.548466 0.004818 0.070 Uiso 0.78(2) 1 calc R U P . .
O6A4 O 0.4945(9) 0.2378(6) 0.0913(12) 0.087(7) Uiso 0.53(3) 1 d D . P . .
H6AX H 0.460388 0.221987 0.051523 0.104 Uiso 0.53(3) 1 calc R U P . .
O6A6 O 0.8003(11) 0.5819(11) 0.1572(16) 0.188(9) Uiso 0.82(2) 1 d D . P . .
H6AY H 0.830847 0.569411 0.204275 0.225 Uiso 0.82(2) 1 calc R U P . .
O6A5 O 0.7597(7) 0.3497(5) 0.1513(8) 0.078(5) Uiso 0.65(3) 1 d D . P . .
H6 H 0.764287 0.324691 0.188939 0.094 Uiso 0.65(3) 1 calc R U P . .
O7A5 O 0.6437(17) 0.3686(13) 0.072(2) 0.102(11) Uiso 0.35(3) 1 d . . P . .
H7A5 H 0.656940 0.376056 0.027933 0.122 Uiso 0.35(3) 1 calc R U P . .
O7A6 O 0.6905(18) 0.5432(13) 0.073(2) 0.048(12) Uiso 0.18(2) 1 d . . P . .
H7A6 H 0.644699 0.546716 0.062078 0.058 Uiso 0.18(2) 1 calc R U P . .
O1W O 0.0455(3) 0.3458(2) -0.0820(3) 0.0432(11) Uani 1 1 d . . . . .
O2W O 0.000000 0.4338(3) 0.000000 0.0530(19) Uani 1 2 d S T P . .
O3W O 0.4140(4) 0.8487(4) 0.4715(7) 0.045(4) Uiso 0.69(5) 1 d . . . . .
O4W O 0.8973(4) 0.3931(3) 0.2050(5) 0.0688(18) Uani 1 1 d . . . . .
O5W O 0.9159(13) 0.5034(7) 0.1781(10) 0.044(7) Uiso 0.35(4) 1 d . . . . .
O6W O 0.0268(8) 0.3682(6) 0.3375(10) 0.046(6) Uiso 0.40(3) 1 d . . . . .
O7W O 0.000000 0.6059(15) 0.000000 0.117(14) Uiso 0.64(7) 2 d S . . . .
O8W O 0.571(2) 0.1530(15) 0.422(3) 0.061 Uiso 0.20(3) 1 d . U . . .
O9W O 0.0115(14) 0.5181(11) 0.357(2) 0.107(11) Uiso 0.46(4) 1 d . . P . .
O10W O 0.4133(15) 0.1526(11) 0.439(3) 0.055(13) Uiso 0.23(4) 1 d . . . . .
O11W O 0.1255(11) 0.6620(8) -0.0685(13) 0.064(8) Uiso 0.35(3) 1 d . . . . .
O12W O 1.000000 0.4495(17) 0.500000 0.095(17) Uiso 0.36(5) 2 d S . . . .
O13W O 0.6608(17) 0.4623(13) -0.049(2) 0.078(13) Uiso 0.27(3) 1 d . . . . .
O14W O 0.9684(17) 0.5675(13) 0.305(2) 0.061 Uiso 0.224(17) 1 d . U . . .
O7A1 O 0.329(3) 0.683(2) -0.013(2) 0.072(18) Uiso 0.14(2) 1 d D . P . .
H7A1 H 0.328938 0.716219 -0.022699 0.086 Uiso 0.14(2) 1 calc R U P . .
O7A2 O 0.177(2) 0.5395(15) -0.0424(16) 0.073(11) Uiso 0.22(2) 1 d D . P . .
H7A2 H 0.160761 0.515443 -0.081603 0.087 Uiso 0.22(2) 1 calc R U P . .
O15W O 0.0209(13) 0.4994(11) 0.4188(18) 0.117(10) Uiso 0.54(4) 1 d . . P . .
O19W O 0.0050(17) 0.3938(14) 0.364(2) 0.136(15) Uiso 0.52(5) 1 d . . . . .
O17W O 0.920(2) 0.6048(14) 0.245(2) 0.113(15) Uiso 0.36(4) 1 d . . . . .
O18W O 0.954(2) 0.4989(12) 0.1811(18) 0.088(12) Uiso 0.36(5) 1 d . . . . .
O16W O 0.017(3) 0.661(2) -0.140(3) 0.061 Uiso 0.128(17) 1 d . U . . .
O7A4 O 0.419(3) 0.2891(18) 0.020(3) 0.182(18) Uiso 0.47(3) 1 d . . P . .
H7A4 H 0.436277 0.283866 -0.022552 0.219 Uiso 0.47(3) 1 calc R U P . .
O20W O 0.4092(10) 0.8288(17) 0.500(3) 0.126(14) Uiso 0.47(6) 1 d . . . . .
O21W O 0.4156(11) 0.1582(9) 0.483(2) 0.074(10) Uiso 0.39(5) 1 d . . . . .
O22W O 0.001(3) 0.637(3) 0.034(4) 0.061 Uiso 0.12(2) 1 d . U . . .
O23W O 0.5530(15) 0.1531(7) 0.378(2) 0.112(11) Uiso 0.53(5) 1 d D . . . .
O3A3 O 0.2554(4) 0.3324(2) 0.3725(3) 0.0463(13) Uani 1 1 d . . . . .
H3A9 H 0.256390 0.349517 0.418905 0.056 Uiso 1 1 calc R U . . .
O2A4 O 0.3643(3) 0.2538(2) 0.3827(4) 0.0472(12) Uani 1 1 d . . . . .
H2A5 H 0.394151 0.242163 0.430862 0.057 Uiso 1 1 calc R U . . .
C2A4 C 0.3982(5) 0.2529(3) 0.3154(5) 0.0483(18) Uani 1 1 d . . . . .
H13 H 0.409531 0.213989 0.306682 0.058 Uiso 1 1 calc R U . . .

loop_
_atom_site_aniso_label
_atom_site_aniso_U_11
_atom_site_aniso_U_22
_atom_site_aniso_U_33
_atom_site_aniso_U_23
_atom_site_aniso_U_13
_atom_site_aniso_U_12
C1A7 0.049(4) 0.029(3) 0.042(4) 0.008(3) 0.020(3) -0.007(3)
O2A7 0.045(3) 0.032(2) 0.040(3) -0.0019(19) 0.013(2) -0.003(2)
C2A7 0.041(4) 0.026(3) 0.045(4) 0.006(3) 0.016(3) -0.005(3)
O3A7 0.046(3) 0.045(3) 0.042(3) -0.005(2) 0.019(2) 0.006(2)
C3A7 0.054(4) 0.032(3) 0.038(4) -0.003(3) 0.020(3) -0.001(3)
O4A7 0.039(2) 0.027(2) 0.040(2) 0.0032(18) 0.018(2) -0.0027(19)
C4A7 0.045(4) 0.027(3) 0.038(3) 0.002(3) 0.018(3) -0.006(3)
O5A7 0.043(3) 0.044(3) 0.041(3) 0.010(2) 0.016(2) -0.002(2)
C5A7 0.046(4) 0.032(3) 0.049(4) 0.008(3) 0.024(3) 0.000(3)
C6A7 0.046(4) 0.055(5) 0.033(3) 0.001(3) 0.012(3) 0.001(4)
C1A1 0.046(4) 0.025(3) 0.039(4) 0.010(3) 0.008(3) -0.003(3)
O2A1 0.040(3) 0.041(3) 0.048(3) -0.004(2) 0.011(2) 0.006(2)
C2A1 0.047(4) 0.024(3) 0.048(4) 0.004(3) 0.019(3) 0.004(3)
O3A1 0.045(3) 0.043(3) 0.043(3) -0.002(2) 0.022(2) 0.006(2)
C3A1 0.040(4) 0.028(3) 0.045(4) 0.004(3) 0.022(3) 0.004(3)
O4A1 0.045(3) 0.024(2) 0.052(3) 0.0083(19) 0.021(2) -0.0029(19)
C4A1 0.043(4) 0.024(3) 0.044(4) 0.008(3) 0.014(3) -0.005(3)
O5A1 0.049(3) 0.048(3) 0.040(3) 0.017(2) 0.016(2) -0.012(2)
C5A1 0.051(4) 0.040(4) 0.044(4) 0.003(3) 0.020(3) -0.010(3)
C6A1 0.069(6) 0.081(7) 0.047(5) 0.010(5) 0.013(4) -0.029(5)
C1A2 0.046(4) 0.032(3) 0.045(4) 0.004(3) 0.019(3) -0.002(3)
O2A2 0.056(3) 0.035(3) 0.067(3) -0.007(2) 0.039(3) -0.004(2)
C2A2 0.043(4) 0.038(4) 0.056(4) 0.001(3) 0.025(4) -0.004(3)
O3A2 0.074(4) 0.042(3) 0.059(3) -0.003(3) 0.041(3) -0.020(3)
C3A2 0.061(5) 0.034(4) 0.051(4) -0.003(3) 0.032(4) -0.012(3)
O4A2 0.050(3) 0.030(2) 0.040(3) -0.0016(19) 0.013(2) -0.013(2)
C4A2 0.046(4) 0.036(4) 0.041(4) -0.001(3) 0.016(3) -0.009(3)
O5A2 0.062(4) 0.036(3) 0.048(3) 0.005(2) 0.017(3) -0.011(2)
C5A2 0.064(5) 0.040(4) 0.050(4) 0.007(3) 0.022(4) -0.012(4)
C1A3 0.049(4) 0.029(3) 0.045(4) -0.007(3) 0.021(3) -0.014(3)
O2A3 0.083(4) 0.033(3) 0.046(3) -0.006(2) 0.031(3) -0.012(3)
C2A3 0.056(4) 0.030(3) 0.039(4) -0.005(3) 0.021(3) -0.010(3)
C3A3 0.059(5) 0.034(3) 0.028(3) 0.005(3) 0.012(3) -0.016(3)
O4A3 0.047(3) 0.051(3) 0.035(2) -0.006(2) 0.008(2) -0.011(2)
C4A3 0.045(4) 0.040(4) 0.036(3) -0.005(3) 0.013(3) -0.014(3)
O5A3 0.043(3) 0.045(3) 0.033(2) -0.003(2) 0.011(2) -0.015(2)
C5A3 0.044(4) 0.045(4) 0.028(3) -0.003(3) 0.008(3) -0.014(3)
C6A3 0.043(4) 0.056(5) 0.032(3) 0.000(3) 0.013(3) -0.005(3)
C1A4 0.058(5) 0.052(5) 0.044(4) -0.013(4) 0.011(4) 0.001(4)
O3A4 0.059(3) 0.053(3) 0.037(3) 0.004(2) 0.013(2) 0.001(3)
C3A4 0.046(4) 0.051(4) 0.034(3) -0.001(3) 0.013(3) -0.002(3)
O4A4 0.055(3) 0.051(3) 0.061(4) 0.011(3) 0.033(3) 0.012(3)
C4A4 0.054(5) 0.061(5) 0.049(4) 0.007(4) 0.024(4) 0.005(4)
O5A4 0.067(4) 0.115(6) 0.033(3) -0.005(3) 0.015(3) 0.009(4)
C5A4 0.070(7) 0.127(10) 0.039(5) 0.017(5) 0.019(5) 0.014(7)
C1A5 0.057(5) 0.060(5) 0.051(5) 0.008(4) 0.031(4) 0.013(4)
O2A5 0.067(4) 0.045(3) 0.051(3) 0.005(2) 0.024(3) 0.015(3)
C2A5 0.064(5) 0.044(4) 0.054(5) 0.000(3) 0.033(4) 0.020(4)
O3A5 0.060(4) 0.051(3) 0.051(3) 0.000(2) 0.031(3) 0.010(3)
C3A5 0.054(5) 0.052(5) 0.048(4) 0.002(3) 0.032(4) 0.022(4)
O4A5 0.063(4) 0.044(3) 0.074(4) 0.000(3) 0.044(3) 0.017(3)
C4A5 0.059(5) 0.053(5) 0.056(5) 0.004(4) 0.033(4) 0.018(4)
O5A5 0.058(4) 0.070(4) 0.056(4) -0.005(3) 0.028(3) 0.002(3)
C5A5 0.059(5) 0.060(5) 0.060(5) 0.002(4) 0.029(4) 0.003(4)
C6A5 0.088(8) 0.110(10) 0.049(6) 0.012(6) 0.018(5) -0.024(7)
C1A6 0.070(6) 0.050(5) 0.078(6) 0.002(4) 0.052(5) 0.020(4)
O2A6 0.068(4) 0.036(3) 0.079(4) 0.010(3) 0.032(3) 0.013(3)
C2A6 0.058(5) 0.041(4) 0.087(6) 0.007(4) 0.046(5) 0.012(4)
O3A6 0.047(3) 0.043(3) 0.057(3) 0.004(2) 0.022(3) 0.004(2)
C3A6 0.056(5) 0.033(3) 0.055(4) 0.000(3) 0.033(4) 0.001(3)
O4A6 0.044(3) 0.027(2) 0.048(3) 0.0033(19) 0.028(2) 0.000(2)
C4A6 0.052(5) 0.045(4) 0.053(4) 0.007(3) 0.035(4) 0.005(3)
O5A6 0.107(6) 0.063(4) 0.085(5) 0.001(4) 0.074(5) 0.024(4)
C5A6 0.112(8) 0.046(5) 0.063(5) 0.006(4) 0.058(6) 0.020(5)
O6A3 0.057(3) 0.039(3) 0.030(2) -0.006(2) 0.008(2) 0.000(2)
O6A7 0.046(3) 0.044(3) 0.052(3) 0.017(2) 0.020(2) 0.002(2)
O1W 0.044(3) 0.040(3) 0.043(3) -0.003(2) 0.012(2) -0.004(2)
O2W 0.042(4) 0.048(5) 0.066(5) 0.000 0.013(4) 0.000
O4W 0.065(4) 0.071(4) 0.073(4) -0.002(4) 0.026(4) 0.013(4)
O3A3 0.079(4) 0.033(2) 0.032(2) 0.001(2) 0.024(3) -0.001(3)
O2A4 0.050(3) 0.047(3) 0.043(3) 0.003(2) 0.012(2) -0.001(2)
C2A4 0.060(5) 0.043(4) 0.042(4) -0.001(3) 0.018(4) -0.001(4)

loop_
_atom_type_symbol
_atom_type_description
_atom_type_scat_dispersion_real
_atom_type_scat_dispersion_imag
_atom_type_scat_source
C C 0.0033 0.0016 'International Tables Vol C Tables 4.2.6.8 and 6.1.1.4'
H H 0.0000 0.0000 'International Tables Vol C Tables 4.2.6.8 and 6.1.1.4'
O O 0.0106 0.0060 'International Tables Vol C Tables 4.2.6.8 and 6.1.1.4'

loop_
_geom_angle_atom_site_label_1
_geom_angle_atom_site_label_2
_geom_angle_atom_site_label_3
_geom_angle
_geom_angle_site_symmetry_1
_geom_angle_site_symmetry_3
_geom_angle_publ_flag
O5A7 C1A7 O4A6 110.7(6) . . ?
O5A7 C1A7 C2A7 110.9(6) . . ?
O4A6 C1A7 C2A7 108.1(5) . . ?
O5A7 C1A7 H1A7 109.0 . . ?
O4A6 C1A7 H1A7 109.0 . . ?
C2A7 C1A7 H1A7 109.0 . . ?
C2A7 O2A7 H2A7 109.5 . . ?
O2A7 C2A7 C3A7 111.5(6) . . ?
O2A7 C2A7 C1A7 110.5(6) . . ?
C3A7 C2A7 C1A7 109.7(6) . . ?
O2A7 C2A7 H2A1 108.3 . . ?
C3A7 C2A7 H2A1 108.3 . . ?
C1A7 C2A7 H2A1 108.3 . . ?
C3A7 O3A7 H3A7 109.5 . . ?
O3A7 C3A7 C2A7 110.1(6) . . ?
O3A7 C3A7 C4A7 109.9(6) . . ?
C2A7 C3A7 C4A7 107.9(6) . . ?
O3A7 C3A7 H3A1 109.7 . . ?
C2A7 C3A7 H3A1 109.7 . . ?
C4A7 C3A7 H3A1 109.7 . . ?
C1A1 O4A7 C4A7 117.7(5) . . ?
O4A7 C4A7 C5A7 107.9(6) . . ?
O4A7 C4A7 C3A7 107.3(5) . . ?
C5A7 C4A7 C3A7 111.8(6) . . ?
O4A7 C4A7 H4A7 109.9 . . ?
C5A7 C4A7 H4A7 109.9 . . ?
C3A7 C4A7 H4A7 109.9 . . ?
C1A7 O5A7 C5A7 113.3(5) . . ?
O5A7 C5A7 C6A7 106.3(6) . . ?
O5A7 C5A7 C4A7 110.1(6) . . ?
C6A7 C5A7 C4A7 113.5(6) . . ?
O5A7 C5A7 H5A7 108.9 . . ?
C6A7 C5A7 H5A7 108.9 . . ?
C4A7 C5A7 H5A7 108.9 . . ?
O6A7 C6A7 C5A7 112.0(6) . . ?
O6A7 C6A7 H6A1 109.2 . . ?
C5A7 C6A7 H6A1 109.2 . . ?
O6A7 C6A7 H6A2 109.2 . . ?
C5A7 C6A7 H6A2 109.2 . . ?
H6A1 C6A7 H6A2 107.9 . . ?
O5A1 C1A1 O4A7 111.2(6) . . ?
O5A1 C1A1 C2A1 111.6(6) . . ?
O4A7 C1A1 C2A1 107.6(5) . . ?
O5A1 C1A1 H1A1 108.8 . . ?
O4A7 C1A1 H1A1 108.8 . . ?
C2A1 C1A1 H1A1 108.8 . . ?
C2A1 O2A1 H2A2 109.5 . . ?
O2A1 C2A1 C1A1 111.1(6) . . ?
O2A1 C2A1 C3A1 111.2(6) . . ?
C1A1 C2A1 C3A1 110.3(6) . . ?
O2A1 C2A1 H7 108.0 . . ?
C1A1 C2A1 H7 108.0 . . ?
C3A1 C2A1 H7 108.0 . . ?
C3A1 O3A1 H3A2 109.5 . . ?
O3A1 C3A1 C4A1 109.6(6) . . ?
O3A1 C3A1 C2A1 111.5(6) . . ?
C4A1 C3A1 C2A1 109.0(6) . . ?
O3A1 C3A1 H8 108.9 . . ?
C4A1 C3A1 H8 108.9 . . ?
C2A1 C3A1 H8 108.9 . . ?
C1A2 O4A1 C4A1 117.6(5) . . ?
O4A1 C4A1 C3A1 107.7(5) . . ?
O4A1 C4A1 C5A1 109.6(6) . . ?
C3A1 C4A1 C5A1 109.5(6) . . ?
O4A1 C4A1 H4A1 110.0 . . ?
C3A1 C4A1 H4A1 110.0 . . ?
C5A1 C4A1 H4A1 110.0 . . ?
C1A1 O5A1 C5A1 114.3(5) . . ?
O5A1 C5A1 C6A1 108.0(6) . . ?
O5A1 C5A1 C4A1 108.5(6) . . ?
C6A1 C5A1 C4A1 115.6(7) . . ?
O5A1 C5A1 H5A1 108.2 . . ?
C6A1 C5A1 H5A1 108.2 . . ?
C4A1 C5A1 H5A1 108.2 . . ?
O7A1 C6A1 O6A1 82(2) . . ?
O7A1 C6A1 C5A1 127(3) . . ?
O6A1 C6A1 C5A1 112.7(9) . . ?
O7A1 C6A1 H6A3 110.4 . . ?
O6A1 C6A1 H6A3 110.4 . . ?
C5A1 C6A1 H6A3 110.4 . . ?
O4A1 C1A2 O5A2 110.9(6) . . ?
O4A1 C1A2 C2A2 107.8(6) . . ?
O5A2 C1A2 C2A2 108.7(6) . . ?
O4A1 C1A2 H1A2 109.8 . . ?
O5A2 C1A2 H1A2 109.8 . . ?
C2A2 C1A2 H1A2 109.8 . . ?
C2A2 O2A2 H2A3 109.5 . . ?
O2A2 C2A2 C3A2 113.0(7) . . ?
O2A2 C2A2 C1A2 109.6(6) . . ?
C3A2 C2A2 C1A2 109.7(6) . . ?
O2A2 C2A2 H9 108.1 . . ?
C3A2 C2A2 H9 108.1 . . ?
C1A2 C2A2 H9 108.1 . . ?
C3A2 O3A2 H3A3 109.5 . . ?
O3A2 C3A2 C4A2 109.4(6) . . ?
O3A2 C3A2 C2A2 110.6(6) . . ?
C4A2 C3A2 C2A2 109.6(7) . . ?
O3A2 C3A2 H10 109.1 . . ?
C4A2 C3A2 H10 109.1 . . ?
C2A2 C3A2 H10 109.1 . . ?
C1A3 O4A2 C4A2 119.2(6) . . ?
O4A2 C4A2 C3A2 107.6(6) . . ?
O4A2 C4A2 C5A2 108.2(6) . . ?
C3A2 C4A2 C5A2 110.4(6) . . ?
O4A2 C4A2 H4A2 110.2 . . ?
C3A2 C4A2 H4A2 110.2 . . ?
C5A2 C4A2 H4A2 110.2 . . ?
C1A2 O5A2 C5A2 114.6(6) . . ?
C6A2 C5A2 O5A2 109.3(8) . . ?
C6A2 C5A2 C4A2 115.3(7) . . ?
O5A2 C5A2 C4A2 107.6(7) . . ?
C6A2 C5A2 H5A2 108.1 . . ?
O5A2 C5A2 H5A2 108.1 . . ?
C4A2 C5A2 H5A2 108.1 . . ?
O5A3 C1A3 O4A2 112.1(6) . . ?
O5A3 C1A3 C2A3 111.5(6) . . ?
O4A2 C1A3 C2A3 107.0(6) . . ?
O5A3 C1A3 H1A3 108.7 . . ?
O4A2 C1A3 H1A3 108.7 . . ?
C2A3 C1A3 H1A3 108.7 . . ?
C2A3 O2A3 H2A4 109.5 . . ?
O2A3 C2A3 C3A3 111.3(6) . . ?
O2A3 C2A3 C1A3 110.9(6) . . ?
C3A3 C2A3 C1A3 107.8(6) . . ?
O2A3 C2A3 H11 108.9 . . ?
C3A3 C2A3 H11 108.9 . . ?
C1A3 C2A3 H11 108.9 . . ?
O3A3 C3A3 C4A3 108.6(6) . . ?
O3A3 C3A3 C2A3 109.3(6) . . ?
C4A3 C3A3 C2A3 109.2(6) . . ?
O3A3 C3A3 H3A4 109.9 . . ?
C4A3 C3A3 H3A4 109.9 . . ?
C2A3 C3A3 H3A4 109.9 . . ?
C1A4 O4A3 C4A3 117.4(6) . . ?
O4A3 C4A3 C3A3 106.6(6) . . ?
O4A3 C4A3 C5A3 108.8(6) . . ?
C3A3 C4A3 C5A3 111.7(6) . . ?
O4A3 C4A3 H4A3 109.9 . . ?
C3A3 C4A3 H4A3 109.9 . . ?
C5A3 C4A3 H4A3 109.9 . . ?
C1A3 O5A3 C5A3 113.9(5) . . ?
O5A3 C5A3 C6A3 106.3(6) . . ?
O5A3 C5A3 C4A3 110.1(6) . . ?
C6A3 C5A3 C4A3 113.8(7) . . ?
O5A3 C5A3 H5A3 108.9 . . ?
C6A3 C5A3 H5A3 108.9 . . ?
C4A3 C5A3 H5A3 108.9 . . ?
O6A3 C6A3 C5A3 110.4(6) . . ?
O6A3 C6A3 H6A4 109.6 . . ?
C5A3 C6A3 H6A4 109.6 . . ?
O6A3 C6A3 H6A5 109.6 . . ?
C5A3 C6A3 H6A5 109.6 . . ?
H6A4 C6A3 H6A5 108.1 . . ?
O5A4 C1A4 O4A3 109.7(8) . . ?
O5A4 C1A4 C2A4 111.3(8) . . ?
O4A3 C1A4 C2A4 107.3(6) . . ?
O5A4 C1A4 H1A4 109.5 . . ?
O4A3 C1A4 H1A4 109.5 . . ?
C2A4 C1A4 H1A4 109.5 . . ?
C3A4 O3A4 H3A5 109.5 . . ?
O3A4 C3A4 C4A4 109.4(7) . . ?
O3A4 C3A4 C2A4 111.9(6) . . ?
C4A4 C3A4 C2A4 108.5(7) . . ?
O3A4 C3A4 H3A6 109.0 . . ?
C4A4 C3A4 H3A6 109.0 . . ?
C2A4 C3A4 H3A6 109.0 . . ?
C1A5 O4A4 C4A4 116.6(7) . . ?
O4A4 C4A4 C3A4 108.4(7) . . ?
O4A4 C4A4 C5A4 108.5(8) . . ?
C3A4 C4A4 C5A4 110.8(7) . . ?
O4A4 C4A4 H4A4 109.7 . . ?
C3A4 C4A4 H4A4 109.7 . . ?
C5A4 C4A4 H4A4 109.7 . . ?
C1A4 O5A4 C5A4 114.1(7) . . ?
O5A4 C5A4 C4A4 108.8(9) . . ?
O5A4 C5A4 C6A4 101.8(10) . . ?
C4A4 C5A4 C6A4 113.7(10) . . ?
O5A4 C5A4 H5A4 110.7 . . ?
C4A4 C5A4 H5A4 110.7 . . ?
C6A4 C5A4 H5A4 110.7 . . ?
O7A4 C6A4 O6A4 92(2) . . ?
O7A4 C6A4 C5A4 114(2) . . ?
O6A4 C6A4 C5A4 111.3(14) . . ?
O7A4 C6A4 H6A6 112.6 . . ?
O6A4 C6A4 H6A6 112.6 . . ?
C5A4 C6A4 H6A6 112.6 . . ?
O4A4 C1A5 O5A5 111.9(7) . . ?
O4A4 C1A5 C2A5 107.2(6) . . ?
O5A5 C1A5 C2A5 109.9(8) . . ?
O4A4 C1A5 H1A5 109.3 . . ?
O5A5 C1A5 H1A5 109.3 . . ?
C2A5 C1A5 H1A5 109.3 . . ?
C2A5 O2A5 H2A6 109.5 . . ?
O2A5 C2A5 C1A5 112.0(8) . . ?
O2A5 C2A5 C3A5 110.4(6) . . ?
C1A5 C2A5 C3A5 110.5(7) . . ?
O2A5 C2A5 H15 107.9 . . ?
C1A5 C2A5 H15 107.9 . . ?
C3A5 C2A5 H15 107.9 . . ?
C3A5 O3A5 H12 109.5 . . ?
O3A5 C3A5 C4A5 110.5(7) . . ?
O3A5 C3A5 C2A5 111.1(7) . . ?
C4A5 C3A5 C2A5 108.4(6) . . ?
O3A5 C3A5 H16 108.9 . . ?
C4A5 C3A5 H16 108.9 . . ?
C2A5 C3A5 H16 108.9 . . ?
C1A6 O4A5 C4A5 118.2(6) . . ?
O4A5 C4A5 C3A5 106.0(6) . . ?
O4A5 C4A5 C5A5 109.6(7) . . ?
C3A5 C4A5 C5A5 112.7(8) . . ?
O4A5 C4A5 H4A5 109.5 . . ?
C3A5 C4A5 H4A5 109.5 . . ?
C5A5 C4A5 H4A5 109.5 . . ?
C1A5 O5A5 C5A5 115.2(7) . . ?
O5A5 C5A5 C6A5 105.7(8) . . ?
O5A5 C5A5 C4A5 108.8(8) . . ?
C6A5 C5A5 C4A5 112.4(8) . . ?
O5A5 C5A5 H5A5 110.0 . . ?
C6A5 C5A5 H5A5 110.0 . . ?
C4A5 C5A5 H5A5 110.0 . . ?
O7A5 C6A5 O6A5 106.4(17) . . ?
O7A5 C6A5 C5A5 107.9(16) . . ?
O6A5 C6A5 C5A5 110.1(10) . . ?
O7A5 C6A5 H6A7 110.8 . . ?
O6A5 C6A5 H6A7 110.8 . . ?
C5A5 C6A5 H6A7 110.8 . . ?
O5A6 C1A6 O4A5 112.1(9) . . ?
O5A6 C1A6 C2A6 110.7(8) . . ?
O4A5 C1A6 C2A6 107.0(6) . . ?
O5A6 C1A6 H1A6 109.0 . . ?
O4A5 C1A6 H1A6 109.0 . . ?
C2A6 C1A6 H1A6 109.0 . . ?
C2A6 O2A6 H2A8 109.5 . . ?
O2A6 C2A6 C3A6 112.3(7) . . ?
O2A6 C2A6 C1A6 111.9(7) . . ?
C3A6 C2A6 C1A6 109.9(8) . . ?
O2A6 C2A6 H17 107.5 . . ?
C3A6 C2A6 H17 107.5 . . ?
C1A6 C2A6 H17 107.5 . . ?
C3A6 O3A6 H3A8 109.5 . . ?
O3A6 C3A6 C2A6 110.4(7) . . ?
O3A6 C3A6 C4A6 109.3(6) . . ?
C2A6 C3A6 C4A6 110.7(6) . . ?
O3A6 C3A6 H18 108.8 . . ?
C2A6 C3A6 H18 108.8 . . ?
C4A6 C3A6 H18 108.8 . . ?
C4A6 O4A6 C1A7 119.0(6) . . ?
O4A6 C4A6 C5A6 109.4(7) . . ?
O4A6 C4A6 C3A6 107.8(6) . . ?
C5A6 C4A6 C3A6 111.4(7) . . ?
O4A6 C4A6 H4A6 109.4 . . ?
C5A6 C4A6 H4A6 109.4 . . ?
C3A6 C4A6 H4A6 109.4 . . ?
C1A6 O5A6 C5A6 115.6(6) . . ?
O5A6 C5A6 C6A6 105.7(9) . . ?
O5A6 C5A6 C4A6 109.7(9) . . ?
C6A6 C5A6 C4A6 114.7(10) . . ?
O5A6 C5A6 H5A6 108.9 . . ?
C6A6 C5A6 H5A6 108.9 . . ?
C4A6 C5A6 H5A6 108.9 . . ?
O6A6 C6A6 O7A6 108(2) . . ?
O6A6 C6A6 C5A6 107.6(16) . . ?
O7A6 C6A6 C5A6 119.2(18) . . ?
O6A6 C6A6 H6A8 107.2 . . ?
O7A6 C6A6 H6A8 107.2 . . ?
C5A6 C6A6 H6A8 107.2 . . ?
O7A2 C6A2 O6A2 91.4(17) . . ?
O7A2 C6A2 C5A2 129.1(18) . . ?
O6A2 C6A2 C5A2 111.2(9) . . ?
O7A2 C6A2 H6A9 107.6 . . ?
O6A2 C6A2 H6A9 107.6 . . ?
C5A2 C6A2 H6A9 107.6 . . ?
C6A3 O6A3 H1 109.5 . . ?
C6A7 O6A7 H2 109.5 . . ?
C6A1 O6A1 H3 109.5 . . ?
C6A2 O6A2 H4 109.5 . . ?
C6A4 O6A4 H6AX 109.5 . . ?
C6A6 O6A6 H6AY 109.5 . . ?
C6A5 O6A5 H6 109.5 . . ?
C6A5 O7A5 H7A5 109.5 . . ?
C6A6 O7A6 H7A6 109.5 . . ?
C6A1 O7A1 H7A1 109.5 . . ?
C6A2 O7A2 H7A2 109.5 . . ?
C6A4 O7A4 H7A4 109.5 . . ?
C3A3 O3A3 H3A9 109.5 . . ?
C2A4 O2A4 H2A5 109.5 . . ?
O2A4 C2A4 C1A4 111.7(7) . . ?
O2A4 C2A4 C3A4 111.5(6) . . ?
C1A4 C2A4 C3A4 112.3(7) . . ?
O2A4 C2A4 H13 107.0 . . ?
C1A4 C2A4 H13 107.0 . . ?
C3A4 C2A4 H13 107.0 . . ?

loop_
_geom_bond_atom_site_label_1
_geom_bond_atom_site_label_2
_geom_bond_distance
_geom_bond_site_symmetry_2
_geom_bond_publ_flag
C1A7 O5A7 1.424(9) . ?
C1A7 O4A6 1.437(8) . ?
C1A7 C2A7 1.510(10) . ?
C1A7 H1A7 1.0000 . ?
O2A7 C2A7 1.414(9) . ?
O2A7 H2A7 0.8400 . ?
C2A7 C3A7 1.492(11) . ?
C2A7 H2A1 1.0000 . ?
O3A7 C3A7 1.441(8) . ?
O3A7 H3A7 0.8400 . ?
C3A7 C4A7 1.526(10) . ?
C3A7 H3A1 1.0000 . ?
O4A7 C1A1 1.421(9) . ?
O4A7 C4A7 1.445(8) . ?
C4A7 C5A7 1.525(10) . ?
C4A7 H4A7 1.0000 . ?
O5A7 C5A7 1.441(9) . ?
C5A7 C6A7 1.500(11) . ?
C5A7 H5A7 1.0000 . ?
C6A7 O6A7 1.432(11) . ?
C6A7 H6A1 0.9900 . ?
C6A7 H6A2 0.9900 . ?
C1A1 O5A1 1.400(9) . ?
C1A1 C2A1 1.517(10) . ?
C1A1 H1A1 1.0000 . ?
O2A1 C2A1 1.410(9) . ?
O2A1 H2A2 0.8400 . ?
C2A1 C3A1 1.527(10) . ?
C2A1 H7 1.0000 . ?
O3A1 C3A1 1.417(8) . ?
O3A1 H3A2 0.8400 . ?
C3A1 C4A1 1.515(11) . ?
C3A1 H8 1.0000 . ?
O4A1 C1A2 1.388(10) . ?
O4A1 C4A1 1.442(8) . ?
C4A1 C5A1 1.551(10) . ?
C4A1 H4A1 1.0000 . ?
O5A1 C5A1 1.437(9) . ?
C5A1 C6A1 1.476(12) . ?
C5A1 H5A1 1.0000 . ?
C6A1 O7A1 1.378(14) . ?
C6A1 O6A1 1.379(11) . ?
C6A1 H6A3 1.0000 . ?
C1A2 O5A2 1.423(10) . ?
C1A2 C2A2 1.532(10) . ?
C1A2 H1A2 1.0000 . ?
O2A2 C2A2 1.432(10) . ?
O2A2 H2A3 0.8400 . ?
C2A2 C3A2 1.513(11) . ?
C2A2 H9 1.0000 . ?
O3A2 C3A2 1.439(9) . ?
O3A2 H3A3 0.8400 . ?
C3A2 C4A2 1.500(11) . ?
C3A2 H10 1.0000 . ?
O4A2 C1A3 1.412(8) . ?
O4A2 C4A2 1.449(10) . ?
C4A2 C5A2 1.547(10) . ?
C4A2 H4A2 1.0000 . ?
O5A2 C5A2 1.454(11) . ?
C5A2 C6A2 1.449(14) . ?
C5A2 H5A2 1.0000 . ?
C1A3 O5A3 1.407(9) . ?
C1A3 C2A3 1.527(10) . ?
C1A3 H1A3 1.0000 . ?
O2A3 C2A3 1.406(9) . ?
O2A3 H2A4 0.8400 . ?
C2A3 C3A3 1.515(12) . ?
C2A3 H11 1.0000 . ?
C3A3 O3A3 1.449(8) . ?
C3A3 C4A3 1.511(10) . ?
C3A3 H3A4 1.0000 . ?
O4A3 C1A4 1.439(11) . ?
O4A3 C4A3 1.445(10) . ?
C4A3 C5A3 1.536(10) . ?
C4A3 H4A3 1.0000 . ?
O5A3 C5A3 1.440(10) . ?
C5A3 C6A3 1.516(10) . ?
C5A3 H5A3 1.0000 . ?
C6A3 O6A3 1.437(10) . ?
C6A3 H6A4 0.9900 . ?
C6A3 H6A5 0.9900 . ?
C1A4 O5A4 1.420(11) . ?
C1A4 C2A4 1.476(13) . ?
C1A4 H1A4 1.0000 . ?
O3A4 C3A4 1.410(10) . ?
O3A4 H3A5 0.8400 . ?
C3A4 C4A4 1.500(11) . ?
C3A4 C2A4 1.525(12) . ?
C3A4 H3A6 1.0000 . ?
O4A4 C1A5 1.400(10) . ?
O4A4 C4A4 1.457(11) . ?
C4A4 C5A4 1.520(14) . ?
C4A4 H4A4 1.0000 . ?
O5A4 C5A4 1.449(16) . ?
C5A4 C6A4 1.61(2) . ?
C5A4 H5A4 1.0000 . ?
C6A4 O7A4 1.34(5) . ?
C6A4 O6A4 1.400(13) . ?
C6A4 H6A6 1.0000 . ?
C1A5 O5A5 1.413(10) . ?
C1A5 C2A5 1.500(14) . ?
C1A5 H1A5 1.0000 . ?
O2A5 C2A5 1.433(10) . ?
O2A5 H2A6 0.8400 . ?
C2A5 C3A5 1.552(12) . ?
C2A5 H15 1.0000 . ?
O3A5 C3A5 1.398(11) . ?
O3A5 H12 0.8400 . ?
C3A5 C4A5 1.507(11) . ?
C3A5 H16 1.0000 . ?
O4A5 C1A6 1.404(12) . ?
O4A5 C4A5 1.446(11) . ?
C4A5 C5A5 1.543(15) . ?
C4A5 H4A5 1.0000 . ?
O5A5 C5A5 1.448(12) . ?
C5A5 C6A5 1.505(14) . ?
C5A5 H5A5 1.0000 . ?
C6A5 O7A5 1.35(3) . ?
C6A5 O6A5 1.415(12) . ?
C6A5 H6A7 1.0000 . ?
C1A6 O5A6 1.394(12) . ?
C1A6 C2A6 1.539(14) . ?
C1A6 H1A6 1.0000 . ?
O2A6 C2A6 1.401(11) . ?
O2A6 H2A8 0.8400 . ?
C2A6 C3A6 1.504(11) . ?
C2A6 H17 1.0000 . ?
O3A6 C3A6 1.436(10) . ?
O3A6 H3A8 0.8400 . ?
C3A6 C4A6 1.528(11) . ?
C3A6 H18 1.0000 . ?
O4A6 C4A6 1.426(9) . ?
C4A6 C5A6 1.519(13) . ?
C4A6 H4A6 1.0000 . ?
O5A6 C5A6 1.462(12) . ?
C5A6 C6A6 1.466(19) . ?
C5A6 H5A6 1.0000 . ?
C6A6 O6A6 1.399(13) . ?
C6A6 O7A6 1.44(4) . ?
C6A6 H6A8 1.0000 . ?
C6A2 O7A2 1.367(14) . ?
C6A2 O6A2 1.381(10) . ?
C6A2 H6A9 1.0000 . ?
O6A3 H1 0.8400 . ?
O6A7 H2 0.8400 . ?
O6A1 H3 0.8400 . ?
O6A2 H4 0.8400 . ?
O6A4 H6AX 0.8400 . ?
O6A6 H6AY 0.8400 . ?
O6A5 H6 0.8400 . ?
O7A5 H7A5 0.8400 . ?
O7A6 H7A6 0.8400 . ?
O7W O22W 0.93(6) 2 ?
O8W O21W 1.44(6) 2_656 ?
O9W O14W 1.54(4) 1_455 ?
O7A1 H7A1 0.8400 . ?
O7A2 H7A2 0.8400 . ?
O7A4 H7A4 0.8400 . ?
O22W O22W 1.06(11) 2 ?
O3A3 H3A9 0.8400 . ?
O2A4 C2A4 1.411(10) . ?
O2A4 H2A5 0.8400 . ?
C2A4 H13 1.0000 . ?

loop_
_geom_hbond_atom_site_label_D
_geom_hbond_atom_site_label_H
_geom_hbond_atom_site_label_A
_geom_hbond_distance_DH
_geom_hbond_distance_HA
_geom_hbond_distance_DA
_geom_hbond_angle_DHA
_geom_hbond_site_symmetry_A
_geom_hbond_publ_flag
C1A7 H1A7 O2A4 1.00 2.52 3.315(9) 136.2 3 yes
O2A7 H2A7 O3A6 0.84 1.96 2.783(7) 166.6 . yes
O2A7 H2A7 O4A6 0.84 2.40 2.820(7) 111.5 . yes
C2A7 H2A1 O3A3 1.00 2.39 3.376(8) 166.9 3 yes
O3A7 H3A7 O20W 0.84 2.09 2.70(5) 129.9 2_656 yes
C6A7 H6A1 O7A1 0.99 2.34 3.25(3) 152.4 2_655 yes
C6A7 H6A2 O5A1 0.99 2.65 3.432(10) 136.2 . yes
O2A1 H2A2 O3A7 0.84 2.12 2.767(6) 134.1 . yes
O3A1 H3A2 O3A7 0.84 1.96 2.787(7) 170.6 2_656 yes
O2A2 H2A3 O3A1 0.84 2.00 2.827(7) 168.2 . yes
O2A2 H2A3 O4A1 0.84 2.38 2.799(7) 111.8 . yes
C2A2 H9 O16W 1.00 2.59 3.50(5) 151.6 2 yes
O3A2 H3A3 O3A6 0.84 2.02 2.846(8) 168.1 2_656 yes
O2A3 H2A4 O3A2 0.84 2.03 2.858(7) 167.6 . yes
O2A3 H2A4 O4A2 0.84 2.35 2.775(7) 111.9 . yes
C6A3 H6A4 O6A5 0.99 2.63 3.276(15) 123.0 2_655 yes
C6A3 H6A5 O5A4 0.99 2.60 3.453(11) 143.9 . yes
O3A4 H3A5 O8W 0.84 2.00 2.82(4) 165.2 . yes
O3A4 H3A5 O21W 0.84 2.37 2.98(3) 129.8 2_656 yes
O3A4 H3A5 O23W 0.84 2.03 2.862(13) 173.1 . yes
C6A4 H6A6 O7A4 1.00 2.60 3.14(5) 114.0 2_655 yes
O2A5 H2A6 O3A4 0.84 2.07 2.813(9) 146.9 . yes
C2A5 H15 O3A1 1.00 2.36 3.301(9) 156.8 3_545 yes
O3A5 H12 O3W 0.84 2.07 2.852(10) 155.8 3_545 yes
O3A5 H12 O20W 0.84 1.96 2.777(13) 163.1 3_545 yes
C6A5 H6A7 O5A6 1.00 2.61 3.450(16) 142.1 . yes
O2A6 H2A8 O3A5 0.84 2.11 2.857(9) 148.5 . yes
O2A6 H2A8 O3W 0.84 2.66 3.297(11) 134.2 3_545 yes
O3A6 H3A8 O8W 0.84 2.30 2.92(4) 131.7 4_656 yes
O3A6 H3A8 O10W 0.84 2.26 2.955(14) 140.3 3 yes
O3A6 H3A8 O21W 0.84 2.12 2.83(2) 141.3 3 yes
C4A6 H4A6 O10W 1.00 2.62 3.43(3) 137.4 3 yes
C6A6 H6A8 O5A7 1.00 2.62 3.55(2) 154.7 . yes
C6A2 H6A9 O5A3 1.00 2.63 3.401(13) 133.8 . yes
O6A3 H1 O5A1 0.84 2.57 3.328(7) 150.5 4_545 yes
O6A3 H1 O1W 0.84 2.33 2.743(8) 110.8 . yes
O6A7 H2 O6A3 0.84 2.10 2.864(8) 150.9 3 yes
O6A2 H4 O7W 0.84 2.01 2.82(3) 161.2 . yes
O6A2 H4 O22W 0.84 2.59 3.40(7) 162.4 2 yes
O6A4 H6AX O11W 0.84 2.29 2.89(3) 128.6 4_545 yes
O6A6 H6AY O5A6 0.84 2.15 2.57(3) 110.8 . yes
O6A6 H6AY O5W 0.84 2.43 2.87(3) 113.9 . yes
O6A6 H6AY O14W 0.84 2.60 3.33(4) 145.6 . yes
O6A6 H6AY O17W 0.84 1.83 2.33(4) 116.2 . yes
O6A5 H6 O5A5 0.84 2.27 2.697(14) 111.8 . yes
O7A5 H7A5 O13W 0.84 2.45 3.08(4) 131.8 . yes
O7A1 H7A1 O6A3 0.84 2.10 2.93(6) 173.2 4 yes
O7A2 H7A2 O5W 0.84 1.76 2.47(4) 139.7 2_655 yes
O7A2 H7A2 O18W 0.84 2.29 2.93(5) 132.7 2_655 yes
O7A4 H7A4 O6A4 0.84 2.27 3.04(5) 152.9 2_655 yes
O3A3 H3A9 O3A5 0.84 1.93 2.733(7) 158.8 2_656 yes
O2A4 H2A5 O3A4 0.84 2.39 3.141(8) 148.7 2_656 yes
O2A4 H2A5 O10W 0.84 2.23 2.71(3) 116.2 . yes
O2A4 H2A5 O21W 0.84 2.21 2.82(2) 130.1 . yes
C2A4 H13 O10W 1.00 2.56 3.10(2) 113.6 . yes

loop_
_geom_torsion_atom_site_label_1
_geom_torsion_atom_site_label_2
_geom_torsion_atom_site_label_3
_geom_torsion_atom_site_label_4
_geom_torsion
_geom_torsion_site_symmetry_1
_geom_torsion_site_symmetry_2
_geom_torsion_site_symmetry_3
_geom_torsion_site_symmetry_4
_geom_torsion_publ_flag
O5A7 C1A7 C2A7 O2A7 -176.2(5) . . . . ?
O4A6 C1A7 C2A7 O2A7 62.3(7) . . . . ?
O5A7 C1A7 C2A7 C3A7 60.5(7) . . . . ?
O4A6 C1A7 C2A7 C3A7 -61.0(8) . . . . ?
O2A7 C2A7 C3A7 O3A7 59.6(7) . . . . ?
C1A7 C2A7 C3A7 O3A7 -177.6(6) . . . . ?
O2A7 C2A7 C3A7 C4A7 179.5(5) . . . . ?
C1A7 C2A7 C3A7 C4A7 -57.8(7) . . . . ?
C1A1 O4A7 C4A7 C5A7 -108.7(6) . . . . ?
C1A1 O4A7 C4A7 C3A7 130.6(6) . . . . ?
O3A7 C3A7 C4A7 O4A7 -66.3(7) . . . . ?
C2A7 C3A7 C4A7 O4A7 173.6(5) . . . . ?
O3A7 C3A7 C4A7 C5A7 175.5(6) . . . . ?
C2A7 C3A7 C4A7 C5A7 55.5(7) . . . . ?
O4A6 C1A7 O5A7 C5A7 60.7(7) . . . . ?
C2A7 C1A7 O5A7 C5A7 -59.3(7) . . . . ?
C1A7 O5A7 C5A7 C6A7 178.6(6) . . . . ?
C1A7 O5A7 C5A7 C4A7 55.3(7) . . . . ?
O4A7 C4A7 C5A7 O5A7 -171.3(5) . . . . ?
C3A7 C4A7 C5A7 O5A7 -53.5(7) . . . . ?
O4A7 C4A7 C5A7 C6A7 69.7(7) . . . . ?
C3A7 C4A7 C5A7 C6A7 -172.6(6) . . . . ?
O5A7 C5A7 C6A7 O6A7 -67.3(8) . . . . ?
C4A7 C5A7 C6A7 O6A7 53.9(8) . . . . ?
C4A7 O4A7 C1A1 O5A1 116.1(6) . . . . ?
C4A7 O4A7 C1A1 C2A1 -121.5(6) . . . . ?
O5A1 C1A1 C2A1 O2A1 178.7(5) . . . . ?
O4A7 C1A1 C2A1 O2A1 56.5(7) . . . . ?
O5A1 C1A1 C2A1 C3A1 54.9(8) . . . . ?
O4A7 C1A1 C2A1 C3A1 -67.3(7) . . . . ?
O2A1 C2A1 C3A1 O3A1 60.6(7) . . . . ?
C1A1 C2A1 C3A1 O3A1 -175.6(6) . . . . ?
O2A1 C2A1 C3A1 C4A1 -178.3(5) . . . . ?
C1A1 C2A1 C3A1 C4A1 -54.5(8) . . . . ?
C1A2 O4A1 C4A1 C3A1 129.1(6) . . . . ?
C1A2 O4A1 C4A1 C5A1 -111.8(7) . . . . ?
O3A1 C3A1 C4A1 O4A1 -61.9(7) . . . . ?
C2A1 C3A1 C4A1 O4A1 175.8(5) . . . . ?
O3A1 C3A1 C4A1 C5A1 178.9(5) . . . . ?
C2A1 C3A1 C4A1 C5A1 56.7(7) . . . . ?
O4A7 C1A1 O5A1 C5A1 60.9(8) . . . . ?
C2A1 C1A1 O5A1 C5A1 -59.2(8) . . . . ?
C1A1 O5A1 C5A1 C6A1 -173.9(7) . . . . ?
C1A1 O5A1 C5A1 C4A1 60.1(8) . . . . ?
O4A1 C4A1 C5A1 O5A1 -176.1(6) . . . . ?
C3A1 C4A1 C5A1 O5A1 -58.2(8) . . . . ?
O4A1 C4A1 C5A1 C6A1 62.4(9) . . . . ?
C3A1 C4A1 C5A1 C6A1 -179.6(7) . . . . ?
O5A1 C5A1 C6A1 O7A1 38(3) . . . . ?
C4A1 C5A1 C6A1 O7A1 159(3) . . . . ?
O5A1 C5A1 C6A1 O6A1 -60.0(10) . . . . ?
C4A1 C5A1 C6A1 O6A1 61.7(10) . . . . ?
C4A1 O4A1 C1A2 O5A2 113.4(6) . . . . ?
C4A1 O4A1 C1A2 C2A2 -127.7(6) . . . . ?
O4A1 C1A2 C2A2 O2A2 62.0(8) . . . . ?
O5A2 C1A2 C2A2 O2A2 -177.7(6) . . . . ?
O4A1 C1A2 C2A2 C3A2 -62.6(8) . . . . ?
O5A2 C1A2 C2A2 C3A2 57.7(8) . . . . ?
O2A2 C2A2 C3A2 O3A2 59.5(9) . . . . ?
C1A2 C2A2 C3A2 O3A2 -177.8(7) . . . . ?
O2A2 C2A2 C3A2 C4A2 -179.9(6) . . . . ?
C1A2 C2A2 C3A2 C4A2 -57.2(9) . . . . ?
C1A3 O4A2 C4A2 C3A2 127.0(6) . . . . ?
C1A3 O4A2 C4A2 C5A2 -113.8(7) . . . . ?
O3A2 C3A2 C4A2 O4A2 -63.6(8) . . . . ?
C2A2 C3A2 C4A2 O4A2 175.1(6) . . . . ?
O3A2 C3A2 C4A2 C5A2 178.6(7) . . . . ?
C2A2 C3A2 C4A2 C5A2 57.2(9) . . . . ?
O4A1 C1A2 O5A2 C5A2 57.0(8) . . . . ?
C2A2 C1A2 O5A2 C5A2 -61.4(8) . . . . ?
C1A2 O5A2 C5A2 C6A2 -173.6(7) . . . . ?
C1A2 O5A2 C5A2 C4A2 60.4(8) . . . . ?
O4A2 C4A2 C5A2 C6A2 63.6(10) . . . . ?
C3A2 C4A2 C5A2 C6A2 -178.9(8) . . . . ?
O4A2 C4A2 C5A2 O5A2 -174.1(6) . . . . ?
C3A2 C4A2 C5A2 O5A2 -56.6(9) . . . . ?
C4A2 O4A2 C1A3 O5A3 107.2(7) . . . . ?
C4A2 O4A2 C1A3 C2A3 -130.2(6) . . . . ?
O5A3 C1A3 C2A3 O2A3 -177.9(6) . . . . ?
O4A2 C1A3 C2A3 O2A3 59.2(8) . . . . ?
O5A3 C1A3 C2A3 C3A3 60.0(7) . . . . ?
O4A2 C1A3 C2A3 C3A3 -62.9(7) . . . . ?
O2A3 C2A3 C3A3 O3A3 62.2(7) . . . . ?
C1A3 C2A3 C3A3 O3A3 -175.9(5) . . . . ?
O2A3 C2A3 C3A3 C4A3 -179.2(6) . . . . ?
C1A3 C2A3 C3A3 C4A3 -57.3(7) . . . . ?
C1A4 O4A3 C4A3 C3A3 130.8(6) . . . . ?
C1A4 O4A3 C4A3 C5A3 -108.7(7) . . . . ?
O3A3 C3A3 C4A3 O4A3 -66.8(7) . . . . ?
C2A3 C3A3 C4A3 O4A3 174.1(5) . . . . ?
O3A3 C3A3 C4A3 C5A3 174.5(6) . . . . ?
C2A3 C3A3 C4A3 C5A3 55.4(7) . . . . ?
O4A2 C1A3 O5A3 C5A3 59.8(8) . . . . ?
C2A3 C1A3 O5A3 C5A3 -60.2(7) . . . . ?
C1A3 O5A3 C5A3 C6A3 178.7(6) . . . . ?
C1A3 O5A3 C5A3 C4A3 55.1(7) . . . . ?
O4A3 C4A3 C5A3 O5A3 -169.9(5) . . . . ?
C3A3 C4A3 C5A3 O5A3 -52.5(8) . . . . ?
O4A3 C4A3 C5A3 C6A3 70.9(7) . . . . ?
C3A3 C4A3 C5A3 C6A3 -171.7(6) . . . . ?
O5A3 C5A3 C6A3 O6A3 -59.8(8) . . . . ?
C4A3 C5A3 C6A3 O6A3 61.6(8) . . . . ?
C4A3 O4A3 C1A4 O5A4 114.4(7) . . . . ?
C4A3 O4A3 C1A4 C2A4 -124.5(7) . . . . ?
C1A5 O4A4 C4A4 C3A4 127.0(7) . . . . ?
C1A5 O4A4 C4A4 C5A4 -112.6(9) . . . . ?
O3A4 C3A4 C4A4 O4A4 -62.9(9) . . . . ?
C2A4 C3A4 C4A4 O4A4 174.7(6) . . . . ?
O3A4 C3A4 C4A4 C5A4 178.1(9) . . . . ?
C2A4 C3A4 C4A4 C5A4 55.7(11) . . . . ?
O4A3 C1A4 O5A4 C5A4 61.6(10) . . . . ?
C2A4 C1A4 O5A4 C5A4 -57.1(11) . . . . ?
C1A4 O5A4 C5A4 C4A4 58.5(12) . . . . ?
C1A4 O5A4 C5A4 C6A4 178.9(9) . . . . ?
O4A4 C4A4 C5A4 O5A4 -176.9(8) . . . . ?
C3A4 C4A4 C5A4 O5A4 -57.9(12) . . . . ?
O4A4 C4A4 C5A4 C6A4 70.5(13) . . . . ?
C3A4 C4A4 C5A4 C6A4 -170.5(10) . . . . ?
O5A4 C5A4 C6A4 O7A4 36(3) . . . . ?
C4A4 C5A4 C6A4 O7A4 153(2) . . . . ?
O5A4 C5A4 C6A4 O6A4 -66.5(16) . . . . ?
C4A4 C5A4 C6A4 O6A4 50.3(19) . . . . ?
C4A4 O4A4 C1A5 O5A5 111.7(8) . . . . ?
C4A4 O4A4 C1A5 C2A5 -127.7(7) . . . . ?
O4A4 C1A5 C2A5 O2A5 60.1(8) . . . . ?
O5A5 C1A5 C2A5 O2A5 -178.1(6) . . . . ?
O4A4 C1A5 C2A5 C3A5 -63.4(8) . . . . ?
O5A5 C1A5 C2A5 C3A5 58.4(8) . . . . ?
O2A5 C2A5 C3A5 O3A5 59.1(9) . . . . ?
C1A5 C2A5 C3A5 O3A5 -176.5(6) . . . . ?
O2A5 C2A5 C3A5 C4A5 -179.3(7) . . . . ?
C1A5 C2A5 C3A5 C4A5 -54.9(9) . . . . ?
C1A6 O4A5 C4A5 C3A5 128.2(8) . . . . ?
C1A6 O4A5 C4A5 C5A5 -109.9(9) . . . . ?
O3A5 C3A5 C4A5 O4A5 -65.4(8) . . . . ?
C2A5 C3A5 C4A5 O4A5 172.7(7) . . . . ?
O3A5 C3A5 C4A5 C5A5 174.8(7) . . . . ?
C2A5 C3A5 C4A5 C5A5 52.8(9) . . . . ?
O4A4 C1A5 O5A5 C5A5 57.7(10) . . . . ?
C2A5 C1A5 O5A5 C5A5 -61.3(9) . . . . ?
C1A5 O5A5 C5A5 C6A5 178.2(8) . . . . ?
C1A5 O5A5 C5A5 C4A5 57.3(9) . . . . ?
O4A5 C4A5 C5A5 O5A5 -170.7(6) . . . . ?
C3A5 C4A5 C5A5 O5A5 -53.0(9) . . . . ?
O4A5 C4A5 C5A5 C6A5 72.6(10) . . . . ?
C3A5 C4A5 C5A5 C6A5 -169.7(8) . . . . ?
O5A5 C5A5 C6A5 O7A5 60.5(18) . . . . ?
C4A5 C5A5 C6A5 O7A5 179.0(16) . . . . ?
O5A5 C5A5 C6A5 O6A5 -55.2(12) . . . . ?
C4A5 C5A5 C6A5 O6A5 63.3(13) . . . . ?
C4A5 O4A5 C1A6 O5A6 110.2(8) . . . . ?
C4A5 O4A5 C1A6 C2A6 -128.3(8) . . . . ?
O5A6 C1A6 C2A6 O2A6 -178.5(7) . . . . ?
O4A5 C1A6 C2A6 O2A6 59.1(9) . . . . ?
O5A6 C1A6 C2A6 C3A6 56.1(9) . . . . ?
O4A5 C1A6 C2A6 C3A6 -66.3(9) . . . . ?
O2A6 C2A6 C3A6 O3A6 59.7(9) . . . . ?
C1A6 C2A6 C3A6 O3A6 -175.1(6) . . . . ?
O2A6 C2A6 C3A6 C4A6 -179.2(7) . . . . ?
C1A6 C2A6 C3A6 C4A6 -53.9(9) . . . . ?
O5A7 C1A7 O4A6 C4A6 110.8(7) . . . . ?
C2A7 C1A7 O4A6 C4A6 -127.5(7) . . . . ?
C1A7 O4A6 C4A6 C5A6 -116.2(7) . . . . ?
C1A7 O4A6 C4A6 C3A6 122.6(7) . . . . ?
O3A6 C3A6 C4A6 O4A6 -64.6(8) . . . . ?
C2A6 C3A6 C4A6 O4A6 173.6(7) . . . . ?
O3A6 C3A6 C4A6 C5A6 175.3(7) . . . . ?
C2A6 C3A6 C4A6 C5A6 53.5(10) . . . . ?
O4A5 C1A6 O5A6 C5A6 60.7(11) . . . . ?
C2A6 C1A6 O5A6 C5A6 -58.7(11) . . . . ?
C1A6 O5A6 C5A6 C6A6 -179.0(11) . . . . ?
C1A6 O5A6 C5A6 C4A6 56.8(11) . . . . ?
O4A6 C4A6 C5A6 O5A6 -171.2(6) . . . . ?
C3A6 C4A6 C5A6 O5A6 -52.1(10) . . . . ?
O4A6 C4A6 C5A6 C6A6 70.1(12) . . . . ?
C3A6 C4A6 C5A6 C6A6 -170.8(10) . . . . ?
O5A6 C5A6 C6A6 O6A6 -51.1(19) . . . . ?
C4A6 C5A6 C6A6 O6A6 69.9(19) . . . . ?
O5A6 C5A6 C6A6 O7A6 72(2) . . . . ?
C4A6 C5A6 C6A6 O7A6 -166.8(18) . . . . ?
O5A2 C5A2 C6A2 O7A2 45(2) . . . . ?
C4A2 C5A2 C6A2 O7A2 166(2) . . . . ?
O5A2 C5A2 C6A2 O6A2 -65.5(10) . . . . ?
C4A2 C5A2 C6A2 O6A2 55.8(12) . . . . ?
O5A4 C1A4 C2A4 O2A4 -180.0(7) . . . . ?
O4A3 C1A4 C2A4 O2A4 59.9(9) . . . . ?
O5A4 C1A4 C2A4 C3A4 53.9(10) . . . . ?
O4A3 C1A4 C2A4 C3A4 -66.2(9) . . . . ?
O3A4 C3A4 C2A4 O2A4 59.2(9) . . . . ?
C4A4 C3A4 C2A4 O2A4 180.0(7) . . . . ?
O3A4 C3A4 C2A4 C1A4 -174.5(7) . . . . ?
C4A4 C3A4 C2A4 C1A4 -53.8(9) . . . . ?
